data_2213826
loop_
_publ_author_name
'Dong, Su-Lan'
'Xu, Bing'
'Feng, Zhi-Qiang'
'Wang, Jin-Tang'

_publ_section_title
;2,10,12-Trimethyl-12<i>H</i>-5,7-dioxa-6-thiadibenzo[<i>a</i>,<i>d</i>]cyclooctene
 6-oxide
;
_journal_issue 6
_journal_name_full 'Acta Crystallographica Section E'
_journal_page_first o2992
_journal_paper_doi 10.1107/S1600536807023859
_journal_volume 63
_journal_year 2007
_chemical_formula_iupac 'C16 H16 O3 S'
_chemical_formula_moiety 'C16 H16 O3 S'
_chemical_formula_sum 'C16 H16 O3 S'
_chemical_formula_weight 288.36
_chemical_melting_point 401
_chemical_name_systematic
;
2,10,12-Trimethyl-12H-5,7-dioxa-6-thiadibenzo[a,d]cyclooctene 6-oxide
;
_space_group_IT_number 29
_symmetry_cell_setting orthorhombic
_symmetry_space_group_name_Hall 'P 2c -2ac'
_symmetry_space_group_name_H-M 'P c a 21'
_atom_sites_solution_hydrogens geom
_atom_sites_solution_primary direct
_atom_sites_solution_secondary difmap
_audit_creation_method SHELXL-97
_cell_angle_alpha 90.00
_cell_angle_beta 90.00
_cell_angle_gamma 90.00
_cell_formula_units_Z 8
_cell_length_a 14.122(3)
_cell_length_b 8.0880(16)
_cell_length_c 25.343(5)
_cell_measurement_reflns_used 25
_cell_measurement_temperature 298(2)
_cell_measurement_theta_max 13
_cell_measurement_theta_min 10
_cell_volume 2894.6(10)
_computing_cell_refinement 'CAD-4 Software'
_computing_data_collection 'CAD-4 Software (Enraf--Nonius, 1989)'
_computing_data_reduction 'XCAD4 (Harms & Wocadlo, 1995)'
_computing_molecular_graphics 'SHELXTL (Bruker, 2000)'
_computing_publication_material SHELXTL
_computing_structure_refinement 'SHELXL97 (Sheldrick, 1997)'
_computing_structure_solution 'SHELXS97 (Sheldrick, 1997)'
_diffrn_ambient_temperature 298(2)
_diffrn_measured_fraction_theta_full 1.000
_diffrn_measured_fraction_theta_max 1.000
_diffrn_measurement_device_type 'Enraf--Nonius CAD-4 diffractometer'
_diffrn_measurement_method '\w/2\q scans'
_diffrn_radiation_monochromator graphite
_diffrn_radiation_source 'fine-focus sealed tube'
_diffrn_radiation_type MoK\a
_diffrn_radiation_wavelength 0.71073
_diffrn_reflns_av_R_equivalents 0.021
_diffrn_reflns_av_sigmaI/netI 0.0499
_diffrn_reflns_limit_h_max 17
_diffrn_reflns_limit_h_min 0
_diffrn_reflns_limit_k_max 9
_diffrn_reflns_limit_k_min 0
_diffrn_reflns_limit_l_max 0
_diffrn_reflns_limit_l_min -31
_diffrn_reflns_number 3213
_diffrn_reflns_theta_full 25.95
_diffrn_reflns_theta_max 25.95
_diffrn_reflns_theta_min 1.61
_diffrn_standards_decay_% 0
_diffrn_standards_interval_count 200
_diffrn_standards_number 3
_exptl_absorpt_coefficient_mu 0.228
_exptl_absorpt_correction_T_max 0.9576
_exptl_absorpt_correction_T_min 0.9149
_exptl_absorpt_correction_type psi-scan
_exptl_absorpt_process_details '(North <i>et al.</i>,  1968)'
_exptl_crystal_colour colorless
_exptl_crystal_density_diffrn 1.323
_exptl_crystal_density_method 'not measured'
_exptl_crystal_description block
_exptl_crystal_F_000 1216
_exptl_crystal_size_max 0.30
_exptl_crystal_size_mid 0.20
_exptl_crystal_size_min 0.10
_refine_diff_density_max 0.307
_refine_diff_density_min -0.142
_refine_ls_abs_structure_details 'Flack (1983), 208 Friedel pairs'
_refine_ls_abs_structure_Flack -0.06(17)
_refine_ls_extinction_method none
_refine_ls_goodness_of_fit_ref 1.002
_refine_ls_hydrogen_treatment constr
_refine_ls_matrix_type full
_refine_ls_number_parameters 361
_refine_ls_number_reflns 2890
_refine_ls_number_restraints 202
_refine_ls_restrained_S_all 0.994
_refine_ls_R_factor_all 0.1121
_refine_ls_R_factor_gt 0.0540
_refine_ls_shift/su_max 0.000
_refine_ls_shift/su_mean 0.000
_refine_ls_structure_factor_coef Fsqd
_refine_ls_weighting_details 'calc w=1/[\s^2^(Fo^2^)+(0.0400P)^2^] where P=(Fo^2^+2Fc^2^)/3'
_refine_ls_weighting_scheme calc
_refine_ls_wR_factor_gt 0.0980
_refine_ls_wR_factor_ref 0.1156
_reflns_number_gt 1444
_reflns_number_total 2890
_reflns_threshold_expression I>2\s(I)
_cod_data_source_file hk2239.cif
_cod_data_source_block I
_cod_database_code 2213826
_cod_database_fobs_code 2213826

loop_
_symmetry_equiv_pos_as_xyz
'x, y, z'
'-x, -y, z+1/2'
'x+1/2, -y, z'
'-x+1/2, y, z+1/2'

loop_
_atom_site_type_symbol
_atom_site_label
_atom_site_fract_x
_atom_site_fract_y
_atom_site_fract_z
_atom_site_U_iso_or_equiv
_atom_site_adp_type
_atom_site_calc_flag
_atom_site_refinement_flags
_atom_site_occupancy
S S1 0.21883(16) 0.7088(3) 0.74303(10) 0.0973(7) Uani d . 1
O O1 0.1300(4) 0.7391(6) 0.7223(2) 0.1098(19) Uani d . 1
O O2 0.2261(3) 0.8052(6) 0.7991(2) 0.0862(16) Uani d . 1
O O3 0.2965(3) 0.8038(6) 0.7086(2) 0.0833(15) Uani d . 1
C C1 0.0108(6) 1.3898(10) 0.8340(3) 0.116(3) Uani d . 1
H H1B -0.0482 1.3606 0.8503 0.175 Uiso calc R 1
H H1C -0.0013 1.4450 0.8011 0.175 Uiso calc R 1
H H1D 0.0456 1.4622 0.8570 0.175 Uiso calc R 1
C C2 0.0693(5) 1.2320(9) 0.8237(3) 0.0788(19) Uani d U 1
C C3 0.1592(4) 1.2418(8) 0.8007(3) 0.0655(18) Uani d U 1
H H3A 0.1826 1.3447 0.7906 0.079 Uiso calc R 1
C C4 0.2138(5) 1.1037(9) 0.7925(3) 0.0617(18) Uani d U 1
C C5 0.1728(5) 0.9516(10) 0.8060(3) 0.0694(19) Uani d U 1
C C6 0.0842(5) 0.9431(10) 0.8286(3) 0.083(2) Uani d U 1
H H6A 0.0590 0.8416 0.8385 0.099 Uiso calc R 1
C C7 0.0340(5) 1.0837(10) 0.8362(3) 0.084(2) Uani d U 1
H H7A -0.0266 1.0770 0.8505 0.101 Uiso calc R 1
C C8 0.2456(6) 1.3871(9) 0.5856(3) 0.102(2) Uani d U 1
H H8A 0.2534 1.4839 0.6071 0.152 Uiso calc R 1
H H8B 0.1839 1.3883 0.5697 0.152 Uiso calc R 1
H H8C 0.2931 1.3861 0.5584 0.152 Uiso calc R 1
C C9 0.2561(4) 1.2314(8) 0.6201(3) 0.0676(16) Uani d U 1
C C10 0.2452(5) 1.0780(9) 0.5978(3) 0.0739(19) Uani d U 1
H H10A 0.2296 1.0695 0.5622 0.089 Uiso calc R 1
C C11 0.2570(5) 0.9372(9) 0.6271(3) 0.0762(18) Uani d U 1
H H11A 0.2511 0.8337 0.6115 0.091 Uiso calc R 1
C C12 0.2775(4) 0.9505(9) 0.6798(3) 0.0689(18) Uani d U 1
C C13 0.2884(4) 1.1028(9) 0.7053(3) 0.0580(17) Uani d U 1
C C14 0.2783(4) 1.2404(8) 0.6728(3) 0.0675(18) Uani d U 1
H H14A 0.2871 1.3445 0.6876 0.081 Uiso calc R 1
C C15 0.3078(4) 1.1142(9) 0.7630(3) 0.0660(19) Uani d . 1
H H15A 0.3439 1.0152 0.7725 0.079 Uiso calc R 1
C C16 0.3669(4) 1.2611(7) 0.7795(3) 0.082(2) Uani d . 1
H H16A 0.4262 1.2589 0.7610 0.122 Uiso calc R 1
H H16B 0.3783 1.2563 0.8168 0.122 Uiso calc R 1
H H16C 0.3337 1.3613 0.7711 0.122 Uiso calc R 1
S S2 0.04866(15) 0.7149(3) 0.51953(10) 0.0912(6) Uani d . 1
O O4 0.1369(4) 0.7467(6) 0.5400(2) 0.1101(19) Uani d . 1
O O5 -0.0329(3) 0.8073(6) 0.5539(2) 0.0810(15) Uani d . 1
O O6 0.0424(3) 0.8172(6) 0.4638(2) 0.0813(16) Uani d . 1
C C17 0.2390(6) 1.4193(10) 0.4275(3) 0.109(3) Uani d . 1
H H17A 0.2000 1.5103 0.4385 0.163 Uiso calc R 1
H H17B 0.2535 1.4303 0.3907 0.163 Uiso calc R 1
H H17C 0.2966 1.4192 0.4476 0.163 Uiso calc R 1
C C18 0.1868(5) 1.2598(8) 0.4366(3) 0.0731(18) Uani d U 1
C C19 0.2286(5) 1.1054(10) 0.4249(3) 0.080(2) Uani d U 1
H H19A 0.2899 1.1010 0.4115 0.096 Uiso calc R 1
C C20 0.1795(6) 0.9635(11) 0.4330(3) 0.081(2) Uani d U 1
H H20A 0.2053 0.8631 0.4223 0.097 Uiso calc R 1
C C21 0.0904(5) 0.9661(9) 0.4573(3) 0.0665(18) Uani d U 1
C C22 0.0483(5) 1.1173(9) 0.4706(3) 0.0664(19) Uani d U 1
C C23 0.0994(5) 1.2595(8) 0.4597(3) 0.0716(18) Uani d U 1
H H23A 0.0725 1.3607 0.4685 0.086 Uiso calc R 1
C C24 0.0153(5) 1.3952(9) 0.6739(3) 0.093(2) Uani d . 1
H H24A 0.0061 1.4887 0.6511 0.140 Uiso calc R 1
H H24B 0.0772 1.4006 0.6894 0.140 Uiso calc R 1
H H24C -0.0317 1.3965 0.7013 0.140 Uiso calc R 1
C C25 0.0060(4) 1.2366(9) 0.6420(3) 0.0734(18) Uani d U 1
C C26 -0.0158(4) 1.2464(7) 0.5889(3) 0.0636(17) Uani d U 1
H H26A -0.0231 1.3501 0.5736 0.076 Uiso calc R 1
C C27 -0.0273(4) 1.1081(10) 0.5581(3) 0.0679(19) Uani d U 1
C C28 -0.0154(4) 0.9546(9) 0.5820(3) 0.0642(17) Uani d U 1
C C29 0.0086(5) 0.9411(10) 0.6343(3) 0.0750(19) Uani d U 1
H H29A 0.0189 0.8378 0.6493 0.090 Uiso calc R 1
C C30 0.0170(4) 1.0803(10) 0.6639(3) 0.0755(19) Uani d U 1
H H30A 0.0305 1.0707 0.6997 0.091 Uiso calc R 1
C C31 -0.0445(4) 1.1191(8) 0.4987(3) 0.0640(18) Uani d . 1
H H31A -0.0772 1.0169 0.4886 0.077 Uiso calc R 1
C C32 -0.1105(4) 1.2619(8) 0.4832(3) 0.083(2) Uani d . 1
H H32A -0.1209 1.2601 0.4458 0.124 Uiso calc R 1
H H32B -0.0820 1.3652 0.4930 0.124 Uiso calc R 1
H H32C -0.1700 1.2498 0.5012 0.124 Uiso calc R 1

loop_
_atom_site_aniso_label
_atom_site_aniso_U_11
_atom_site_aniso_U_22
_atom_site_aniso_U_33
_atom_site_aniso_U_12
_atom_site_aniso_U_13
_atom_site_aniso_U_23
S1 0.0971(16) 0.0757(12) 0.119(2) -0.0127(12) 0.0042(14) -0.0001(15)
O1 0.127(5) 0.085(4) 0.118(4) -0.020(3) -0.003(4) -0.007(3)
O2 0.108(4) 0.070(3) 0.080(4) 0.003(3) 0.000(3) 0.015(3)
O3 0.072(3) 0.077(3) 0.101(4) 0.010(3) 0.005(3) 0.007(3)
C1 0.108(6) 0.130(7) 0.111(7) 0.025(6) 0.030(6) 0.014(6)
C2 0.074(4) 0.089(4) 0.073(4) 0.009(4) -0.011(3) -0.001(4)
C3 0.072(4) 0.064(4) 0.060(4) -0.007(3) 0.007(3) 0.002(3)
C4 0.057(4) 0.068(4) 0.061(4) 0.001(3) -0.017(3) 0.005(4)
C5 0.072(4) 0.075(4) 0.061(5) -0.010(4) -0.001(3) 0.014(4)
C6 0.080(4) 0.084(4) 0.084(5) -0.015(4) 0.004(4) -0.002(4)
C7 0.065(4) 0.107(5) 0.081(5) -0.005(4) 0.002(4) 0.000(5)
C8 0.098(5) 0.105(5) 0.101(5) 0.014(5) 0.007(5) 0.012(4)
C9 0.054(3) 0.079(4) 0.071(4) -0.003(3) 0.002(3) 0.013(3)
C10 0.058(4) 0.088(4) 0.075(4) -0.004(4) 0.009(4) -0.008(4)
C11 0.061(4) 0.077(4) 0.091(4) -0.006(4) 0.012(4) -0.014(4)
C12 0.051(4) 0.059(3) 0.096(5) 0.002(3) 0.002(4) -0.008(4)
C13 0.044(3) 0.068(4) 0.062(4) -0.001(3) 0.005(3) 0.003(3)
C14 0.055(4) 0.068(4) 0.079(4) -0.007(3) 0.002(3) 0.001(3)
C15 0.039(3) 0.070(4) 0.090(5) 0.000(3) -0.008(3) 0.012(4)
C16 0.066(4) 0.074(5) 0.105(6) -0.007(4) -0.015(4) -0.005(4)
S2 0.0892(15) 0.0773(12) 0.1071(16) 0.0089(12) 0.0064(14) 0.0016(14)
O4 0.116(5) 0.089(4) 0.126(5) 0.022(3) -0.005(4) -0.009(3)
O5 0.064(3) 0.068(3) 0.110(4) -0.007(3) 0.009(3) -0.005(3)
O6 0.073(3) 0.072(3) 0.099(4) 0.006(3) -0.016(3) -0.016(3)
C17 0.105(6) 0.116(6) 0.105(6) -0.050(5) 0.003(5) 0.004(5)
C18 0.079(4) 0.083(4) 0.058(4) -0.009(4) 0.012(3) -0.010(3)
C19 0.074(4) 0.103(5) 0.064(4) 0.009(4) 0.021(4) 0.010(4)
C20 0.085(4) 0.089(4) 0.069(5) 0.023(4) 0.004(4) -0.001(4)
C21 0.067(4) 0.069(4) 0.064(4) -0.004(3) -0.014(3) -0.011(4)
C22 0.057(4) 0.069(4) 0.073(5) 0.000(3) 0.000(3) -0.011(4)
C23 0.067(4) 0.071(4) 0.077(4) -0.004(3) 0.002(3) -0.006(4)
C24 0.086(5) 0.111(6) 0.083(5) -0.002(5) 0.002(4) -0.035(5)
C25 0.054(4) 0.088(4) 0.078(4) -0.010(4) 0.005(3) 0.000(4)
C26 0.060(4) 0.049(3) 0.082(4) -0.005(3) 0.001(3) 0.004(3)
C27 0.044(3) 0.080(4) 0.080(5) 0.001(3) -0.005(3) -0.004(4)
C28 0.050(3) 0.063(4) 0.079(4) -0.003(3) 0.010(3) -0.005(4)
C29 0.060(4) 0.086(4) 0.079(4) -0.003(4) 0.004(4) 0.007(4)
C30 0.054(4) 0.099(5) 0.073(4) 0.000(4) -0.003(3) 0.006(4)
C31 0.057(4) 0.048(4) 0.087(5) 0.000(3) -0.013(4) -0.006(3)
C32 0.053(4) 0.087(5) 0.108(6) 0.009(4) -0.025(4) -0.005(4)

loop_
_atom_type_symbol
_atom_type_description
_atom_type_scat_dispersion_real
_atom_type_scat_dispersion_imag
_atom_type_scat_source
C C 0.0033 0.0016 'International Tables Vol C Tables 4.2.6.8 and 6.1.1.4'
H H 0.0000 0.0000 'International Tables Vol C Tables 4.2.6.8 and 6.1.1.4'
O O 0.0106 0.0060 'International Tables Vol C Tables 4.2.6.8 and 6.1.1.4'
S S 0.1246 0.1234 'International Tables Vol C Tables 4.2.6.8 and 6.1.1.4'

loop_
_geom_angle_atom_site_label_1
_geom_angle_atom_site_label_2
_geom_angle_atom_site_label_3
_geom_angle
_geom_angle_publ_flag
O1 S1 O3 109.3(3) yes
O1 S1 O2 107.7(3) yes
O3 S1 O2 101.8(3) yes
C5 O2 S1 118.4(5) yes
C12 O3 S1 123.6(4) yes
C2 C1 H1B 109.5 ?
C2 C1 H1C 109.5 ?
H1B C1 H1C 109.5 ?
C2 C1 H1D 109.5 ?
H1B C1 H1D 109.5 ?
H1C C1 H1D 109.5 ?
C7 C2 C3 119.2(7) ?
C7 C2 C1 120.2(7) ?
C3 C2 C1 120.6(7) ?
C4 C3 C2 121.8(6) ?
C4 C3 H3A 119.1 ?
C2 C3 H3A 119.1 ?
C3 C4 C5 116.4(7) ?
C3 C4 C15 121.2(7) ?
C5 C4 C15 121.9(7) ?
C6 C5 C4 121.4(7) ?
C6 C5 O2 119.6(7) yes
C4 C5 O2 118.9(6) yes
C7 C6 C5 119.5(8) ?
C7 C6 H6A 120.2 ?
C5 C6 H6A 120.2 ?
C2 C7 C6 121.6(7) ?
C2 C7 H7A 119.2 ?
C6 C7 H7A 119.2 ?
C9 C8 H8A 109.5 ?
C9 C8 H8B 109.5 ?
H8A C8 H8B 109.5 ?
C9 C8 H8C 109.5 ?
H8A C8 H8C 109.5 ?
H8B C8 H8C 109.5 ?
C10 C9 C14 118.3(6) ?
C10 C9 C8 119.6(6) ?
C14 C9 C8 122.1(6) ?
C11 C10 C9 120.9(7) ?
C11 C10 H10A 119.6 ?
C9 C10 H10A 119.6 ?
C12 C11 C10 119.3(8) ?
C12 C11 H11A 120.4 ?
C10 C11 H11A 120.4 ?
C11 C12 C13 122.8(8) ?
C11 C12 O3 118.3(7) yes
C13 C12 O3 118.6(7) yes
C14 C13 C12 114.8(7) ?
C14 C13 C15 123.3(7) ?
C12 C13 C15 121.8(7) ?
C9 C14 C13 123.8(6) ?
C9 C14 H14A 118.1 ?
C13 C14 H14A 118.1 ?
C13 C15 C16 114.9(6) ?
C13 C15 C4 108.5(5) ?
C16 C15 C4 112.9(6) ?
C13 C15 H15A 106.7 ?
C16 C15 H15A 106.7 ?
C4 C15 H15A 106.7 ?
C15 C16 H16A 109.5 ?
C15 C16 H16B 109.5 ?
H16A C16 H16B 109.5 ?
C15 C16 H16C 109.5 ?
H16A C16 H16C 109.5 ?
H16B C16 H16C 109.5 ?
O4 S2 O5 110.7(3) yes
O4 S2 O6 106.2(3) yes
O5 S2 O6 101.0(3) yes
C28 O5 S2 122.3(4) yes
C21 O6 S2 120.8(5) yes
C18 C17 H17A 109.5 ?
C18 C17 H17B 109.5 ?
H17A C17 H17B 109.5 ?
C18 C17 H17C 109.5 ?
H17A C17 H17C 109.5 ?
H17B C17 H17C 109.5 ?
C23 C18 C19 117.8(6) ?
C23 C18 C17 120.6(7) ?
C19 C18 C17 121.5(7) ?
C20 C19 C18 120.1(7) ?
C20 C19 H19A 119.9 ?
C18 C19 H19A 119.9 ?
C19 C20 C21 120.9(8) ?
C19 C20 H20A 119.6 ?
C21 C20 H20A 119.6 ?
O6 C21 C22 121.4(6) yes
O6 C21 C20 118.4(7) yes
C22 C21 C20 120.0(7) ?
C23 C22 C21 117.1(6) ?
C23 C22 C31 123.0(7) ?
C21 C22 C31 119.7(7) ?
C18 C23 C22 123.9(7) ?
C18 C23 H23A 118.1 ?
C22 C23 H23A 118.1 ?
C25 C24 H24A 109.5 ?
C25 C24 H24B 109.5 ?
H24A C24 H24B 109.5 ?
C25 C24 H24C 109.5 ?
H24A C24 H24C 109.5 ?
H24B C24 H24C 109.5 ?
C26 C25 C30 117.7(7) ?
C26 C25 C24 119.2(7) ?
C30 C25 C24 123.1(7) ?
C27 C26 C25 122.2(6) ?
C27 C26 H26A 118.9 ?
C25 C26 H26A 118.9 ?
C26 C27 C28 117.6(8) ?
C26 C27 C31 122.1(7) ?
C28 C27 C31 120.0(7) ?
C29 C28 C27 121.4(8) ?
C29 C28 O5 117.7(7) yes
C27 C28 O5 120.8(7) yes
C30 C29 C28 119.3(8) ?
C30 C29 H29A 120.3 ?
C28 C29 H29A 120.3 ?
C29 C30 C25 121.6(8) ?
C29 C30 H30A 119.2 ?
C25 C30 H30A 119.2 ?
C22 C31 C27 109.3(5) ?
C22 C31 C32 114.8(6) ?
C27 C31 C32 113.1(6) ?
C22 C31 H31A 106.4 ?
C27 C31 H31A 106.4 ?
C32 C31 H31A 106.4 ?
C31 C32 H32A 109.5 ?
C31 C32 H32B 109.5 ?
H32A C32 H32B 109.5 ?
C31 C32 H32C 109.5 ?
H32A C32 H32C 109.5 ?
H32B C32 H32C 109.5 ?

loop_
_geom_bond_atom_site_label_1
_geom_bond_atom_site_label_2
_geom_bond_distance
_geom_bond_publ_flag
S1 O1 1.381(5) yes
S1 O3 1.599(5) yes
S1 O2 1.625(6) yes
O2 C5 1.414(8) yes
O3 C12 1.418(9) yes
C1 C2 1.542(9) ?
C1 H1B 0.9600 ?
C1 H1C 0.9600 ?
C1 H1D 0.9600 ?
C2 C7 1.337(9) ?
C2 C3 1.400(9) ?
C3 C4 1.374(8) ?
C3 H3A 0.9300 ?
C4 C5 1.403(10) ?
C4 C15 1.525(8) ?
C5 C6 1.377(10) ?
C6 C7 1.353(10) ?
C6 H6A 0.9300 ?
C7 H7A 0.9300 ?
C8 C9 1.541(9) ?
C8 H8A 0.9600 ?
C8 H8B 0.9600 ?
C8 H8C 0.9600 ?
C9 C10 1.373(8) ?
C9 C14 1.374(9) ?
C10 C11 1.371(9) ?
C10 H10A 0.9300 ?
C11 C12 1.370(10) ?
C11 H11A 0.9300 ?
C12 C13 1.399(10) ?
C13 C14 1.392(9) ?
C13 C15 1.491(10) ?
C14 H14A 0.9300 ?
C15 C16 1.511(8) ?
C15 H15A 0.9800 ?
C16 H16A 0.9600 ?
C16 H16B 0.9600 ?
C16 H16C 0.9600 ?
S2 O4 1.375(5) yes
S2 O5 1.626(5) yes
S2 O6 1.639(6) yes
O5 C28 1.410(8) yes
O6 C21 1.391(8) yes
C17 C18 1.503(9) ?
C17 H17A 0.9600 ?
C17 H17B 0.9600 ?
C17 H17C 0.9600 ?
C18 C23 1.366(9) ?
C18 C19 1.413(9) ?
C19 C20 1.357(10) ?
C19 H19A 0.9300 ?
C20 C21 1.401(10) ?
C20 H20A 0.9300 ?
C21 C22 1.401(9) ?
C22 C23 1.385(9) ?
C22 C31 1.491(9) ?
C23 H23A 0.9300 ?
C24 C25 1.522(9) ?
C24 H24A 0.9600 ?
C24 H24B 0.9600 ?
C24 H24C 0.9600 ?
C25 C26 1.383(9) ?
C25 C30 1.389(9) ?
C26 C27 1.374(9) ?
C26 H26A 0.9300 ?
C27 C28 1.392(10) ?
C27 C31 1.528(10) ?
C28 C29 1.371(9) ?
C29 C30 1.358(9) ?
C29 H29A 0.9300 ?
C30 H30A 0.9300 ?
C31 C32 1.536(8) ?
C31 H31A 0.9800 ?
C32 H32A 0.9600 ?
C32 H32B 0.9600 ?
C32 H32C 0.9600 ?

loop_
_geom_torsion_atom_site_label_1
_geom_torsion_atom_site_label_2
_geom_torsion_atom_site_label_3
_geom_torsion_atom_site_label_4
_geom_torsion
O1 S1 O2 C5 -29.3(6)
O3 S1 O2 C5 85.6(6)
O1 S1 O3 C12 27.4(7)
O2 S1 O3 C12 -86.3(6)
C7 C2 C3 C4 -2.7(11)
C1 C2 C3 C4 178.1(7)
C2 C3 C4 C5 3.1(10)
C2 C3 C4 C15 174.6(6)
C3 C4 C5 C6 -2.9(11)
C15 C4 C5 C6 -174.4(7)
C3 C4 C5 O2 -179.2(7)
C15 C4 C5 O2 9.4(10)
S1 O2 C5 C6 93.5(8)
S1 O2 C5 C4 -90.2(7)
C4 C5 C6 C7 2.4(11)
O2 C5 C6 C7 178.6(6)
C3 C2 C7 C6 2.0(11)
C1 C2 C7 C6 -178.8(7)
C5 C6 C7 C2 -1.9(12)
C14 C9 C10 C11 -0.6(10)
C8 C9 C10 C11 177.9(7)
C9 C10 C11 C12 1.7(10)
C10 C11 C12 C13 -0.9(10)
C10 C11 C12 O3 -175.3(6)
S1 O3 C12 C11 -96.8(7)
S1 O3 C12 C13 88.6(7)
C11 C12 C13 C14 -1.0(9)
O3 C12 C13 C14 173.4(5)
C11 C12 C13 C15 178.1(6)
O3 C12 C13 C15 -7.6(9)
C10 C9 C14 C13 -1.5(10)
C8 C9 C14 C13 -180.0(6)
C12 C13 C14 C9 2.2(9)
C15 C13 C14 C9 -176.8(6)
C14 C13 C15 C16 -32.3(8)
C12 C13 C15 C16 148.7(6)
C14 C13 C15 C4 95.1(7)
C12 C13 C15 C4 -83.8(8)
C3 C4 C15 C13 -85.1(8)
C5 C4 C15 C13 85.9(8)
C3 C4 C15 C16 43.4(9)
C5 C4 C15 C16 -145.6(6)
O4 S2 O5 C28 28.1(7)
O6 S2 O5 C28 -84.2(6)
O4 S2 O6 C21 -31.6(6)
O5 S2 O6 C21 84.0(5)
C23 C18 C19 C20 4.6(10)
C17 C18 C19 C20 -179.3(7)
C18 C19 C20 C21 -5.6(11)
S2 O6 C21 C22 -89.2(8)
S2 O6 C21 C20 96.0(8)
C19 C20 C21 O6 178.9(7)
C19 C20 C21 C22 4.0(12)
O6 C21 C22 C23 -176.1(7)
C20 C21 C22 C23 -1.4(11)
O6 C21 C22 C31 8.1(11)
C20 C21 C22 C31 -177.2(7)
C19 C18 C23 C22 -2.1(11)
C17 C18 C23 C22 -178.2(7)
C21 C22 C23 C18 0.5(11)
C31 C22 C23 C18 176.2(7)
C30 C25 C26 C27 0.4(10)
C24 C25 C26 C27 -178.5(6)
C25 C26 C27 C28 -0.5(10)
C25 C26 C27 C31 -175.5(6)
C26 C27 C28 C29 -1.1(10)
C31 C27 C28 C29 174.0(6)
C26 C27 C28 O5 175.2(6)
C31 C27 C28 O5 -9.6(10)
S2 O5 C28 C29 -94.4(7)
S2 O5 C28 C27 89.1(7)
C27 C28 C29 C30 2.8(10)
O5 C28 C29 C30 -173.7(6)
C28 C29 C30 C25 -2.8(10)
C26 C25 C30 C29 1.3(10)
C24 C25 C30 C29 -179.8(7)
C23 C22 C31 C27 -88.7(9)
C21 C22 C31 C27 86.8(8)
C23 C22 C31 C32 39.5(10)
C21 C22 C31 C32 -145.0(6)
C26 C27 C31 C22 90.0(8)
C28 C27 C31 C22 -84.9(8)
C26 C27 C31 C32 -39.2(9)
C28 C27 C31 C32 145.9(6)
